data_1561283
loop_
_publ_author_name
'Yoshimura, Fumitaka'
'Yamane, Hisanori'
'Nagasako, Makoto'

_publ_section_title
;
 Synthesis, crystal structure, and luminescence properties of a new
 nitride polymorph, \b-Sr0.98Eu0.02AlSi4N7
;
_journal_name_full 'Journal of Solid State Chemistry'
_journal_page_first 664
_journal_page_last 673
_journal_paper_doi 10.1016/j.jssc.2017.11.037
_journal_volume 258
_journal_year 2018
_chemical_formula_sum 'Al Eu0.02 N7 Si4 Sr0.98'
_chemical_formula_weight 326.32
_chemical_name_common
;
strontium europium aluminum silicon nitride
;
_space_group_crystal_system orthorhombic
_space_group_IT_number 33
_space_group_name_Hall 'P 2c -2n'
_space_group_name_H-M_alt 'P n a 21'
_cell_angle_alpha 90
_cell_angle_beta 90
_cell_angle_gamma 90
_cell_formula_units_Z 8
_cell_length_a 11.7175(3)
_cell_length_b 21.3103(6)
_cell_length_c 4.9483(2)
_cell_measurement_reflns_used 31876
_cell_measurement_temperature 301.(2)
_cell_measurement_theta_max 27.47
_cell_measurement_theta_min 1.91
_cell_volume 1235.61(7)
_computing_cell_refinement 'APEX3 v2015.9-0 (Bruker AXS)'
_computing_data_collection 'Bruker Instrument Service v4.2.7'
_computing_data_reduction 'SAINT V8.34A (Bruker AXS Inc., 2014)'
_computing_molecular_graphics 'VESTA v3.3.2 (Momma & Izumi, 2011)'
_computing_structure_refinement 'SHELXL-2014/7 (Sheldrick, 2015)'
_computing_structure_solution 'SIR2004 (Burla et "al.," 2005)'
_diffrn_ambient_temperature 301.(2)
_diffrn_detector_area_resol_mean 10.4167
_diffrn_measured_fraction_theta_full 0.999
_diffrn_measured_fraction_theta_max 0.999
_diffrn_measurement_device_type 'Bruker D8 goniometer'
_diffrn_measurement_method '\w, \f scans'
_diffrn_radiation_type MoK\a
_diffrn_radiation_wavelength 0.71073
_diffrn_reflns_av_R_equivalents 0.0322
_diffrn_reflns_av_unetI/netI 0.0151
_diffrn_reflns_limit_h_max 15
_diffrn_reflns_limit_h_min -15
_diffrn_reflns_limit_k_max 27
_diffrn_reflns_limit_k_min -27
_diffrn_reflns_limit_l_max 6
_diffrn_reflns_limit_l_min -6
_diffrn_reflns_number 31875
_diffrn_reflns_theta_full 27.47
_diffrn_reflns_theta_max 27.47
_diffrn_reflns_theta_min 1.98
_diffrn_source 'micro focus sealed tube'
_exptl_absorpt_coefficient_mu 9.615
_exptl_absorpt_correction_T_max 0.57
_exptl_absorpt_correction_T_min 0.29
_exptl_absorpt_correction_type multi-scan
_exptl_absorpt_process_details 'SADABS V2014/5 (Bruker AXS Inc.)'
_exptl_crystal_colour vermilion
_exptl_crystal_density_diffrn 3.508
_exptl_crystal_density_method 'not measured'
_exptl_crystal_description prismatic
_exptl_crystal_F_000 1252
_exptl_crystal_size_max 0.172
_exptl_crystal_size_mid 0.131
_exptl_crystal_size_min 0.066
_refine_diff_density_max 0.522
_refine_diff_density_min -0.382
_refine_ls_abs_structure_details
;

Refined as an inversion twin.
;
_refine_ls_abs_structure_Flack 0.379(5)
_refine_ls_extinction_coef 0.0044(3)
_refine_ls_extinction_method 'SHELXL-2014/7 (Sheldrick 2014'
_refine_ls_goodness_of_fit_ref 1.117
_refine_ls_hydrogen_treatment undef
_refine_ls_matrix_type full
_refine_ls_number_parameters 239
_refine_ls_number_reflns 2834
_refine_ls_number_restraints 1
_refine_ls_restrained_S_all 1.117
_refine_ls_R_factor_all 0.0129
_refine_ls_R_factor_gt 0.0128
_refine_ls_shift/su_max 0.002
_refine_ls_shift/su_mean 0.000
_refine_ls_structure_factor_coef Fsqd
_refine_ls_weighting_details 'w=1/[\s^2^(Fo^2^)+(0.0214P)^2^+0.6070P] where P=(Fo^2^+2Fc^2^)/3'
_refine_ls_weighting_scheme calc
_refine_ls_wR_factor_gt 0.0379
_refine_ls_wR_factor_ref 0.0380
_reflns_number_gt 2813
_reflns_number_total 2834
_reflns_threshold_expression 'I > 2\s(I)'
_cod_data_source_file mmc5.cif
_cod_data_source_block Sr1147_red_2
_cod_database_code 1561283

loop_
_space_group_symop_operation_xyz
'x, y, z'
'-x, -y, z+1/2'
'x+1/2, -y+1/2, z'
'-x+1/2, y+1/2, z+1/2'

loop_
_atom_site_type_symbol
_atom_site_label
_atom_site_fract_x
_atom_site_fract_y
_atom_site_fract_z
_atom_site_U_iso_or_equiv
_atom_site_adp_type
_atom_site_calc_flag
_atom_site_refinement_flags_adp
_atom_site_refinement_flags_occupancy
_atom_site_refinement_flags_posn
_atom_site_occupancy
_atom_site_disorder_assembly
_atom_site_disorder_group
Sr Sr1 0.27918(2) 0.50888(2) 0.43845(7) 0.00908(10) Uani d . P . 0.981(3) . .
Eu Eu1 0.27918(2) 0.50888(2) 0.43845(7) 0.00908(10) Uani d . P . 0.019(3) . .
Sr Sr2 0.64542(2) 0.69693(2) 0.45530(9) 0.01333(11) Uani d . P . 0.987(2) . .
Eu Eu2 0.64542(2) 0.69693(2) 0.45530(9) 0.01333(11) Uani d . P . 0.013(2) . .
Si Si1 0.35871(6) 0.72281(4) -0.0304(2) 0.00547(16) Uani d . . . 1.0 . .
Si Si2 0.92272(6) 0.70004(3) 0.4675(2) 0.00571(16) Uani d . . . 1.0 . .
Si Si3 0.55812(6) 0.53273(3) 0.4577(2) 0.00599(16) Uani d . . . 1.0 . .
Si Si4 0.00344(6) 0.45617(3) 0.4661(2) 0.00564(16) Uani d . . . 1.0 . .
Si Si5 0.19289(6) 0.36065(3) 0.4522(2) 0.00510(15) Uani d . . . 1.0 . .
Si Si6 0.16284(6) 0.43491(3) -0.0495(2) 0.00594(16) Uani d . . . 1.0 . .
Si Si7 0.47108(6) 0.39054(3) 0.4586(2) 0.00522(15) Uani d . . . 1.0 . .
Si Si8 0.39469(6) 0.65226(4) 0.4683(2) 0.00673(16) Uani d . . . 1.0 . .
Al Al1 0.15576(9) 0.65087(5) 0.7363(2) 0.0043(2) Uani d . . . 1.0 . .
Al Al2 0.65548(9) 0.84823(5) 0.2304(2) 0.0024(2) Uani d . . . 1.0 . .
N N1 0.2528(2) 0.62512(12) 0.4759(7) 0.0102(5) Uani d . . . 1.0 . .
N N2 0.2150(2) 0.70183(12) -0.0133(7) 0.0117(6) Uani d . . . 1.0 . .
N N3 0.4900(2) 0.46578(13) 0.3021(6) 0.0090(5) Uani d . . . 1.0 . .
N N4 -0.1009(2) 0.39916(12) 0.4931(7) 0.0123(6) Uani d . . . 1.0 . .
N N5 0.4399(2) 0.66565(13) 0.8031(6) 0.0086(5) Uani d . . . 1.0 . .
N N6 0.8628(2) 0.70642(13) 0.7930(6) 0.0085(5) Uani d . . . 1.0 . .
N N7 0.8425(2) 0.64157(13) 0.2981(6) 0.0080(5) Uani d . . . 1.0 . .
N N8 0.5677(2) 0.81630(12) 0.4806(7) 0.0101(5) Uani d . . . 1.0 . .
N N9 0.0548(3) 0.48060(13) 0.7845(6) 0.0098(6) Uani d . . . 1.0 . .
N N10 0.8752(2) 0.57395(13) 0.7966(6) 0.0077(5) Uani d . . . 1.0 . .
N N11 0.4923(2) 0.60053(13) 0.3037(6) 0.0089(5) Uani d . . . 1.0 . .
N N12 0.3352(2) 0.36538(13) 0.4150(6) 0.0095(6) Uani d . . . 1.0 . .
N N13 0.2957(2) 0.46877(12) -0.0745(7) 0.0091(5) Uani d . . . 1.0 . .
N N14 0.4063(2) 0.72714(13) 0.3027(6) 0.0088(5) Uani d . . . 1.0 . .

loop_
_atom_site_aniso_label
_atom_site_aniso_U_11
_atom_site_aniso_U_22
_atom_site_aniso_U_33
_atom_site_aniso_U_12
_atom_site_aniso_U_13
_atom_site_aniso_U_23
Sr1 0.01004(15) 0.00805(15) 0.00915(15) -0.00095(9) -0.00039(15) -0.00048(16)
Eu1 0.01004(15) 0.00805(15) 0.00915(15) -0.00095(9) -0.00039(15) -0.00048(16)
Sr2 0.00751(14) 0.01113(15) 0.02135(18) 0.00110(9) 0.00099(16) 0.00311(18)
Eu2 0.00751(14) 0.01113(15) 0.02135(18) 0.00110(9) 0.00099(16) 0.00311(18)
Si1 0.0067(3) 0.0047(3) 0.0050(4) 0.0002(2) -0.0003(4) 0.0002(4)
Si2 0.0053(3) 0.0061(3) 0.0058(4) 0.0002(2) 0.0000(4) -0.0001(4)
Si3 0.0066(3) 0.0058(3) 0.0055(4) 0.0000(3) 0.0000(4) -0.0002(4)
Si4 0.0054(3) 0.0056(3) 0.0059(4) -0.0001(2) -0.0003(4) 0.0001(4)
Si5 0.0055(3) 0.0051(3) 0.0047(3) 0.0001(3) 0.0003(4) 0.0002(4)
Si6 0.0065(3) 0.0060(3) 0.0053(4) 0.0001(3) 0.0002(4) -0.0002(4)
Si7 0.0056(3) 0.0054(3) 0.0046(3) 0.0004(2) 0.0002(4) 0.0002(4)
Si8 0.0069(3) 0.0071(3) 0.0062(4) 0.0005(3) 0.0001(4) -0.0004(4)
Al1 0.0045(5) 0.0057(5) 0.0028(4) 0.0006(4) 0.0001(3) 0.0006(4)
Al2 0.0016(5) 0.0032(5) 0.0025(4) 0.0004(4) 0.0001(3) 0.0003(4)
N1 0.0083(11) 0.0114(11) 0.0109(14) 0.0008(9) -0.0008(13) 0.0012(13)
N2 0.0082(11) 0.0109(12) 0.0161(16) -0.0013(9) -0.0023(13) 0.0017(13)
N3 0.0105(13) 0.0076(13) 0.0090(14) -0.0003(10) 0.0000(11) 0.0009(11)
N4 0.0099(12) 0.0114(12) 0.0155(17) -0.0033(9) -0.0026(12) 0.0026(12)
N5 0.0103(13) 0.0077(12) 0.0077(13) 0.0032(10) -0.0013(11) -0.0002(11)
N6 0.0104(13) 0.0076(13) 0.0075(13) -0.0006(10) 0.0010(11) -0.0001(10)
N7 0.0086(13) 0.0083(13) 0.0070(13) -0.0002(10) -0.0003(11) 0.0014(11)
N8 0.0087(11) 0.0093(11) 0.0122(14) -0.0006(9) 0.0007(13) 0.0005(14)
N9 0.0122(14) 0.0077(13) 0.0096(14) 0.0026(10) -0.0004(11) -0.0017(11)
N10 0.0062(12) 0.0101(13) 0.0069(13) 0.0016(10) 0.0000(10) -0.0009(11)
N11 0.0102(13) 0.0084(13) 0.0083(13) 0.0006(10) -0.0008(11) 0.0015(11)
N12 0.0068(11) 0.0123(12) 0.0093(15) 0.0004(9) 0.0001(12) -0.0015(12)
N13 0.0084(11) 0.0108(11) 0.0080(13) 0.0001(9) 0.0008(12) 0.0013(14)
N14 0.0134(14) 0.0073(13) 0.0058(13) -0.0015(10) -0.0014(11) 0.0010(10)

loop_
_atom_type_symbol
_atom_type_description
_atom_type_scat_dispersion_real
_atom_type_scat_dispersion_imag
_atom_type_scat_source
N N 0.0061 0.0033 'International Tables Vol C Tables 4.2.6.8 and 6.1.1.4'
Al Al 0.0645 0.0514 'International Tables Vol C Tables 4.2.6.8 and 6.1.1.4'
Si Si 0.0817 0.0704 'International Tables Vol C Tables 4.2.6.8 and 6.1.1.4'
Sr Sr -1.5307 3.2498 'International Tables Vol C Tables 4.2.6.8 and 6.1.1.4'
Eu Eu -0.1578 3.6682 'International Tables Vol C Tables 4.2.6.8 and 6.1.1.4'

loop_
_geom_angle_atom_site_label_1
_geom_angle_atom_site_label_2
_geom_angle_atom_site_label_3
_geom_angle_site_symmetry_1
_geom_angle_site_symmetry_3
_geom_angle
N1 Sr1 N13 . 1_556 105.64(10)
N1 Sr1 N10 . 2_664 126.92(9)
N13 Sr1 N10 1_556 2_664 94.54(8)
N1 Sr1 N13 . . 113.19(10)
N13 Sr1 N13 1_556 . 140.96(10)
N10 Sr1 N13 2_664 . 65.34(8)
N1 Sr1 N3 . . 117.68(9)
N13 Sr1 N3 1_556 . 92.98(8)
N10 Sr1 N3 2_664 . 109.42(9)
N13 Sr1 N3 . . 65.95(8)
N1 Sr1 N12 . . 174.58(8)
N13 Sr1 N12 1_556 . 72.14(8)
N10 Sr1 N12 2_664 . 58.47(8)
N13 Sr1 N12 . . 68.83(8)
N3 Sr1 N12 . . 58.03(7)
N1 Sr1 Si3 . 2_664 113.95(8)
N13 Sr1 Si3 1_556 2_664 124.45(6)
N10 Sr1 Si3 2_664 2_664 91.47(6)
N13 Sr1 Si3 . 2_664 32.81(5)
N3 Sr1 Si3 . 2_664 34.37(6)
N12 Sr1 Si3 . 2_664 64.75(6)
N1 Sr1 Si6 . . 119.50(8)
N13 Sr1 Si6 1_556 . 125.38(6)
N10 Sr1 Si6 2_664 . 33.92(6)
N13 Sr1 Si6 . . 32.65(5)
N3 Sr1 Si6 . . 91.91(6)
N12 Sr1 Si6 . . 65.08(6)
Si3 Sr1 Si6 2_664 . 63.35(2)
N1 Sr1 N9 . . 92.61(9)
N13 Sr1 N9 1_556 . 59.72(8)
N10 Sr1 N9 2_664 . 56.56(8)
N13 Sr1 N9 . . 120.39(8)
N3 Sr1 N9 . . 144.73(8)
N12 Sr1 N9 . . 90.46(7)
Si3 Sr1 N9 2_664 . 147.46(5)
Si6 Sr1 N9 . . 87.75(6)
N1 Sr1 N11 . . 60.90(8)
N13 Sr1 N11 1_556 . 109.64(8)
N10 Sr1 N11 2_664 . 151.91(8)
N13 Sr1 N11 . . 86.66(8)
N3 Sr1 N11 . . 56.82(8)
N12 Sr1 N11 . . 114.83(7)
Si3 Sr1 N11 2_664 . 63.35(5)
Si6 Sr1 N11 . . 118.14(6)
N9 Sr1 N11 . . 149.13(7)
N1 Sr1 Si6 . 1_556 111.54(8)
N13 Sr1 Si6 1_556 1_556 31.29(6)
N10 Sr1 Si6 2_664 1_556 66.21(6)
N13 Sr1 Si6 . 1_556 127.38(6)
N3 Sr1 Si6 . 1_556 114.00(6)
N12 Sr1 Si6 . 1_556 69.28(6)
Si3 Sr1 Si6 2_664 1_556 133.94(2)
Si6 Sr1 Si6 . 1_556 99.76(2)
N9 Sr1 Si6 . 1_556 32.17(5)
N11 Sr1 Si6 . 1_556 140.26(6)
N1 Sr1 N3 . 2_665 84.18(8)
N13 Sr1 N3 1_556 2_665 58.60(7)
N10 Sr1 N3 2_664 2_665 145.37(8)
N13 Sr1 N3 . 2_665 120.62(7)
N3 Sr1 N3 . 2_665 56.30(5)
N12 Sr1 N3 . 2_665 90.48(7)
Si3 Sr1 N3 2_664 2_665 87.82(5)
Si6 Sr1 N3 . 2_665 147.74(5)
N9 Sr1 N3 . 2_665 114.46(8)
N11 Sr1 N3 . 2_665 51.72(7)
Si6 Sr1 N3 1_556 2_665 89.89(5)
N12 Sr2 N8 2_665 . 117.49(10)
N12 Sr2 N7 2_665 . 87.42(8)
N8 Sr2 N7 . . 135.26(8)
N12 Sr2 N11 2_665 . 85.29(9)
N8 Sr2 N11 . . 118.79(8)
N7 Sr2 N11 . . 98.54(8)
N12 Sr2 N14 2_665 . 114.11(8)
N8 Sr2 N14 . . 59.39(8)
N7 Sr2 N14 . . 145.63(8)
N11 Sr2 N14 . . 59.46(8)
N12 Sr2 N12 2_665 2_664 122.62(10)
N8 Sr2 N12 . 2_664 118.95(9)
N7 Sr2 N12 . 2_664 59.03(8)
N11 Sr2 N12 . 2_664 59.30(8)
N14 Sr2 N12 . 2_664 86.60(7)
N12 Sr2 N5 2_665 . 57.99(8)
N8 Sr2 N5 . . 85.02(8)
N7 Sr2 N5 . . 138.09(8)
N11 Sr2 N5 . . 59.15(8)
N14 Sr2 N5 . . 56.18(7)
N12 Sr2 N5 2_664 . 117.99(7)
N12 Sr2 N6 2_665 . 59.37(8)
N8 Sr2 N6 . . 101.14(8)
N7 Sr2 N6 . . 58.30(8)
N11 Sr2 N6 . . 136.25(8)
N14 Sr2 N6 . . 155.67(8)
N12 Sr2 N6 2_664 . 117.05(7)
N5 Sr2 N6 . . 111.49(8)
N12 Sr2 Si8 2_665 . 84.78(6)
N8 Sr2 Si8 . . 88.21(6)
N7 Sr2 Si8 . . 133.07(6)
N11 Sr2 Si8 . . 34.75(6)
N14 Sr2 Si8 . . 34.46(6)
N12 Sr2 Si8 2_664 . 87.37(5)
N5 Sr2 Si8 . . 33.44(6)
N6 Sr2 Si8 . . 143.37(6)
N12 Sr2 Si2 2_665 . 84.73(6)
N8 Sr2 Si2 . . 108.45(5)
N7 Sr2 Si2 . . 33.03(6)
N11 Sr2 Si2 . . 130.83(6)
N14 Sr2 Si2 . . 160.49(6)
N12 Sr2 Si2 2_664 . 87.12(5)
N5 Sr2 Si2 . . 141.94(6)
N6 Sr2 Si2 . . 32.27(6)
Si8 Sr2 Si2 . . 163.06(2)
N12 Sr2 N2 2_665 3_565 156.92(8)
N8 Sr2 N2 . 3_565 59.75(9)
N7 Sr2 N2 . 3_565 82.61(7)
N11 Sr2 N2 . 3_565 116.69(8)
N14 Sr2 N2 . 3_565 84.94(7)
N12 Sr2 N2 2_664 3_565 68.93(8)
N5 Sr2 N2 . 3_565 138.15(7)
N6 Sr2 N2 . 3_565 97.85(7)
Si8 Sr2 N2 . 3_565 117.07(5)
Si2 Sr2 N2 . 3_565 75.57(5)
N12 Sr2 Si5 2_665 2_665 29.85(6)
N8 Sr2 Si5 . 2_665 120.18(7)
N7 Sr2 Si5 . 2_665 64.36(6)
N11 Sr2 Si5 . 2_665 106.76(6)
N14 Sr2 Si5 . 2_665 143.30(6)
N12 Sr2 Si5 2_664 2_665 116.85(5)
N5 Sr2 Si5 . 2_665 87.25(6)
N6 Sr2 Si5 . 2_665 31.52(6)
Si8 Sr2 Si5 . 2_665 114.28(3)
Si2 Sr2 Si5 . 2_665 55.00(2)
N2 Sr2 Si5 3_565 2_665 128.57(5)
N14 Si1 N6 . 3_464 114.79(14)
N14 Si1 N2 . . 106.06(16)
N6 Si1 N2 3_464 . 105.82(14)
N14 Si1 N5 . 1_554 107.95(14)
N6 Si1 N5 3_464 1_554 110.53(14)
N2 Si1 N5 . 1_554 111.65(14)
N8 Si2 N6 3_565 . 111.80(16)
N8 Si2 N14 3_565 3_565 107.49(14)
N6 Si2 N14 . 3_565 108.14(14)
N8 Si2 N7 3_565 . 113.33(14)
N6 Si2 N7 . . 105.99(14)
N14 Si2 N7 3_565 . 110.00(14)
N8 Si2 Sr2 3_565 . 167.22(9)
N6 Si2 Sr2 . . 67.70(10)
N14 Si2 Sr2 3_565 . 84.27(10)
N7 Si2 Sr2 . . 56.39(9)
N8 Si2 Sr2 3_565 3_565 51.74(8)
N6 Si2 Sr2 . 3_565 105.74(10)
N14 Si2 Sr2 3_565 3_565 60.59(9)
N7 Si2 Sr2 . 3_565 148.24(11)
Sr2 Si2 Sr2 . 3_565 141.04(2)
N8 Si2 Eu2 3_565 3_565 51.74(8)
N6 Si2 Eu2 . 3_565 105.74(10)
N14 Si2 Eu2 3_565 3_565 60.59(9)
N7 Si2 Eu2 . 3_565 148.24(11)
Sr2 Si2 Eu2 . 3_565 141.0
Sr2 Si2 Eu2 3_565 3_565 0.000(18)
N13 Si3 N3 2_665 2_665 113.65(16)
N13 Si3 N11 2_665 . 113.65(14)
N3 Si3 N11 2_665 . 104.60(14)
N13 Si3 N3 2_665 . 112.68(14)
N3 Si3 N3 2_665 . 106.24(10)
N11 Si3 N3 . . 105.24(14)
N13 Si3 Eu1 2_665 2_665 57.76(12)
N3 Si3 Eu1 2_665 2_665 58.82(10)
N11 Si3 Eu1 . 2_665 142.74(10)
N3 Si3 Eu1 . 2_665 111.35(10)
N13 Si3 Sr1 2_665 2_665 57.76(12)
N3 Si3 Sr1 2_665 2_665 58.82(10)
N11 Si3 Sr1 . 2_665 142.74(10)
N3 Si3 Sr1 . 2_665 111.35(10)
Eu1 Si3 Sr1 2_665 2_665 0
N13 Si3 Sr1 2_665 . 167.89(11)
N3 Si3 Sr1 2_665 . 73.73(10)
N11 Si3 Sr1 . . 71.86(9)
N3 Si3 Sr1 . . 55.26(9)
Eu1 Si3 Sr1 2_665 . 124.9
Sr1 Si3 Sr1 2_665 . 124.87(3)
N13 Si3 Sr1 2_665 2_664 49.58(12)
N3 Si3 Sr1 2_665 2_664 156.88(10)
N11 Si3 Sr1 . 2_664 97.62(10)
N3 Si3 Sr1 . 2_664 73.32(10)
Eu1 Si3 Sr1 2_665 2_664 99.2
Sr1 Si3 Sr1 2_665 2_664 99.24(2)
Sr1 Si3 Sr1 . 2_664 120.25(3)
N13 Si3 Eu1 2_665 2_664 49.58(12)
N3 Si3 Eu1 2_665 2_664 156.88(10)
N11 Si3 Eu1 . 2_664 97.62(10)
N3 Si3 Eu1 . 2_664 73.32(10)
Eu1 Si3 Eu1 2_665 2_664 99.24(2)
Sr1 Si3 Eu1 2_665 2_664 99.24(2)
Sr1 Si3 Eu1 . 2_664 120.3
Sr1 Si3 Eu1 2_664 2_664 0.000(11)
N13 Si3 Sr2 2_665 . 74.83(9)
N3 Si3 Sr2 2_665 . 94.26(9)
N11 Si3 Sr2 . . 49.52(9)
N3 Si3 Sr2 . . 151.68(10)
Eu1 Si3 Sr2 2_665 . 95.86(2)
Sr1 Si3 Sr2 2_665 . 95.86(2)
Sr1 Si3 Sr2 . . 115.12(2)
Sr1 Si3 Sr2 2_664 . 95.32(2)
Eu1 Si3 Sr2 2_664 . 95.32(2)
N4 Si4 N9 . 2_564 107.68(14)
N4 Si4 N9 . . 112.30(15)
N9 Si4 N9 2_564 . 111.27(9)
N4 Si4 N10 . 2_664 110.47(14)
N9 Si4 N10 2_564 2_664 110.33(14)
N9 Si4 N10 . 2_664 104.81(14)
N4 Si4 Sr1 . . 154.31(9)
N9 Si4 Sr1 2_564 . 95.42(10)
N9 Si4 Sr1 . . 67.49(10)
N10 Si4 Sr1 2_664 . 48.87(9)
N12 Si5 N6 . 2_664 111.60(14)
N12 Si5 N7 . 2_665 109.97(15)
N6 Si5 N7 2_664 2_665 109.04(14)
N12 Si5 N10 . 2_664 110.49(14)
N6 Si5 N10 2_664 2_664 106.04(14)
N7 Si5 N10 2_665 2_664 109.61(14)
N12 Si5 Sr1 . . 68.79(10)
N6 Si5 Sr1 2_664 . 151.44(11)
N7 Si5 Sr1 2_665 . 96.73(10)
N10 Si5 Sr1 2_664 . 51.86(9)
N12 Si5 Sr2 . 2_664 51.55(11)
N6 Si5 Sr2 2_664 2_664 65.27(10)
N7 Si5 Sr2 2_665 2_664 147.08(10)
N10 Si5 Sr2 2_664 2_664 102.92(10)
Sr1 Si5 Sr2 . 2_664 99.32(2)
N12 Si5 Eu2 . 2_664 51.55(11)
N6 Si5 Eu2 2_664 2_664 65.27(10)
N7 Si5 Eu2 2_665 2_664 147.08(10)
N10 Si5 Eu2 2_664 2_664 102.92(10)
Sr1 Si5 Eu2 . 2_664 99.32(2)
Sr2 Si5 Eu2 2_664 2_664 0.000(13)
N12 Si5 Eu2 . 2_665 62.85(11)
N6 Si5 Eu2 2_664 2_665 104.15(10)
N7 Si5 Eu2 2_665 2_665 53.35(9)
N10 Si5 Eu2 2_664 2_665 149.15(10)
Sr1 Si5 Eu2 . 2_665 101.02(2)
Sr2 Si5 Eu2 2_664 2_665 95.247(19)
Eu2 Si5 Eu2 2_664 2_665 95.247(19)
N12 Si5 Sr2 . 2_665 62.85(11)
N6 Si5 Sr2 2_664 2_665 104.15(10)
N7 Si5 Sr2 2_665 2_665 53.35(9)
N10 Si5 Sr2 2_664 2_665 149.15(10)
Sr1 Si5 Sr2 . 2_665 101.02(2)
Sr2 Si5 Sr2 2_664 2_665 95.247(19)
Eu2 Si5 Sr2 2_664 2_665 95.2
Eu2 Si5 Sr2 2_665 2_665 0
N13 Si6 N10 . 2_664 109.89(16)
N13 Si6 N9 . 1_554 112.18(14)
N10 Si6 N9 2_664 1_554 108.74(14)
N13 Si6 N7 . 2_664 112.43(13)
N10 Si6 N7 2_664 2_664 107.39(14)
N9 Si6 N7 1_554 2_664 105.98(14)
N13 Si6 Sr1 . . 57.35(12)
N10 Si6 Sr1 2_664 . 55.31(9)
N9 Si6 Sr1 1_554 . 112.31(10)
N7 Si6 Sr1 2_664 . 141.33(10)
N13 Si6 Eu1 . 1_554 50.72(12)
N10 Si6 Eu1 2_664 1_554 153.92(10)
N9 Si6 Eu1 1_554 1_554 71.28(10)
N7 Si6 Eu1 2_664 1_554 97.25(10)
Sr1 Si6 Eu1 . 1_554 99.8
N13 Si6 Sr1 . 1_554 50.72(12)
N10 Si6 Sr1 2_664 1_554 153.92(10)
N9 Si6 Sr1 1_554 1_554 71.28(10)
N7 Si6 Sr1 2_664 1_554 97.25(10)
Sr1 Si6 Sr1 . 1_554 99.76(2)
Eu1 Si6 Sr1 1_554 1_554 0
N13 Si6 Eu2 . 2_664 76.28(9)
N10 Si6 Eu2 2_664 2_664 93.85(10)
N9 Si6 Eu2 1_554 2_664 150.07(10)
N7 Si6 Eu2 2_664 2_664 46.85(9)
Sr1 Si6 Eu2 . 2_664 96.55(2)
Eu1 Si6 Eu2 1_554 2_664 96.94(2)
Sr1 Si6 Eu2 1_554 2_664 96.94(2)
N13 Si6 Sr2 . 2_664 76.28(9)
N10 Si6 Sr2 2_664 2_664 93.85(10)
N9 Si6 Sr2 1_554 2_664 150.07(10)
N7 Si6 Sr2 2_664 2_664 46.85(9)
Sr1 Si6 Sr2 . 2_664 96.55(2)
Eu1 Si6 Sr2 1_554 2_664 96.94(2)
Sr1 Si6 Sr2 1_554 2_664 96.94(2)
Eu2 Si6 Sr2 2_664 2_664 0
N12 Si7 N5 . 2_664 106.59(14)
N12 Si7 N11 . 2_665 112.63(15)
N5 Si7 N11 2_664 2_665 110.49(14)
N12 Si7 N3 . . 110.11(14)
N5 Si7 N3 2_664 . 110.18(14)
N11 Si7 N3 2_665 . 106.87(14)
N12 Si7 Eu2 . 2_665 62.45(11)
N5 Si7 Eu2 2_664 2_665 100.49(10)
N11 Si7 Eu2 2_665 2_665 56.98(10)
N3 Si7 Eu2 . 2_665 149.12(10)
N12 Si7 Sr2 . 2_665 62.45(11)
N5 Si7 Sr2 2_664 2_665 100.49(10)
N11 Si7 Sr2 2_665 2_665 56.98(10)
N3 Si7 Sr2 . 2_665 149.12(10)
Eu2 Si7 Sr2 2_665 2_665 0
N12 Si7 Sr1 . . 66.86(9)
N5 Si7 Sr1 2_664 . 152.45(11)
N11 Si7 Sr1 2_665 . 96.29(10)
N3 Si7 Sr1 . . 53.33(9)
Eu2 Si7 Sr1 2_665 . 99.47(2)
Sr2 Si7 Sr1 2_665 . 99.47(2)
N12 Si7 Eu2 . 2_664 49.85(11)
N5 Si7 Eu2 2_664 2_664 62.97(10)
N11 Si7 Eu2 2_665 2_664 149.68(10)
N3 Si7 Eu2 . 2_664 102.91(10)
Eu2 Si7 Eu2 2_665 2_664 93.916(19)
Sr2 Si7 Eu2 2_665 2_664 93.916(19)
Sr1 Si7 Eu2 . 2_664 96.92(2)
N12 Si7 Sr2 . 2_664 49.85(11)
N5 Si7 Sr2 2_664 2_664 62.97(10)
N11 Si7 Sr2 2_665 2_664 149.68(10)
N3 Si7 Sr2 . 2_664 102.91(10)
Eu2 Si7 Sr2 2_665 2_664 93.9
Sr2 Si7 Sr2 2_665 2_664 93.916(19)
Sr1 Si7 Sr2 . 2_664 96.92(2)
Eu2 Si7 Sr2 2_664 2_664 0
N1 Si8 N5 . . 108.48(16)
N1 Si8 N11 . . 114.31(14)
N5 Si8 N11 . . 109.66(14)
N1 Si8 N14 . . 111.87(13)
N5 Si8 N14 . . 105.18(13)
N11 Si8 N14 . . 106.95(14)
N1 Si8 Sr2 . . 178.77(9)
N5 Si8 Sr2 . . 71.57(10)
N11 Si8 Sr2 . . 64.63(9)
N14 Si8 Sr2 . . 69.22(9)
N1 Si8 Sr1 . . 47.06(8)
N5 Si8 Sr1 . . 108.12(10)
N11 Si8 Sr1 . . 71.03(9)
N14 Si8 Sr1 . . 145.15(10)
Sr2 Si8 Sr1 . . 131.72(3)
N8 Al1 N4 3_465 2_565 122.36(14)
N8 Al1 N2 3_465 1_556 118.68(14)
N4 Al1 N2 2_565 1_556 90.52(15)
N8 Al1 N1 3_465 . 88.69(15)
N4 Al1 N1 2_565 . 123.76(14)
N2 Al1 N1 1_556 . 115.79(14)
N8 Al1 Al2 3_465 3_466 135.12(12)
N4 Al1 Al2 2_565 3_466 44.75(10)
N2 Al1 Al2 1_556 3_466 45.79(11)
N1 Al1 Al2 . 3_466 135.84(12)
N8 Al1 Al2 3_465 3_465 44.26(10)
N4 Al1 Al2 2_565 3_465 135.93(12)
N2 Al1 Al2 1_556 3_465 133.55(12)
N1 Al1 Al2 . 3_465 44.68(11)
Al2 Al1 Al2 3_466 3_465 179.10(8)
N8 Al1 Sr2 3_465 3_465 48.52(9)
N4 Al1 Sr2 2_565 3_465 145.03(10)
N2 Al1 Sr2 1_556 3_465 74.23(10)
N1 Al1 Sr2 . 3_465 91.13(9)
Al2 Al1 Sr2 3_466 3_465 112.74(5)
Al2 Al1 Sr2 3_465 3_465 66.37(4)
N8 Al1 Eu2 3_465 3_465 48.52(9)
N4 Al1 Eu2 2_565 3_465 145.03(10)
N2 Al1 Eu2 1_556 3_465 74.23(10)
N1 Al1 Eu2 . 3_465 91.13(9)
Al2 Al1 Eu2 3_466 3_465 112.74(5)
Al2 Al1 Eu2 3_465 3_465 66.37(4)
Sr2 Al1 Eu2 3_465 3_465 0.000(16)
N8 Al1 Sr1 3_465 . 105.55(10)
N4 Al1 Sr1 2_565 . 86.27(10)
N2 Al1 Sr1 1_556 . 128.86(10)
N1 Al1 Sr1 . . 38.05(9)
Al2 Al1 Sr1 3_466 . 114.16(5)
Al2 Al1 Sr1 3_465 . 66.70(4)
Sr2 Al1 Sr1 3_465 . 127.87(3)
Eu2 Al1 Sr1 3_465 . 127.87(3)
N4 Al2 N8 4_554 . 120.66(14)
N4 Al2 N2 4_554 3_565 93.56(16)
N8 Al2 N2 . 3_565 118.94(14)
N4 Al2 N1 4_554 3_565 120.52(14)
N8 Al2 N1 . 3_565 91.03(16)
N2 Al2 N1 3_565 3_565 114.39(14)
N4 Al2 Al1 4_554 3_564 46.66(11)
N8 Al2 Al1 . 3_564 135.43(12)
N2 Al2 Al1 3_565 3_564 46.92(11)
N1 Al2 Al1 3_565 3_564 133.36(13)
N4 Al2 Al1 4_554 3_565 132.64(12)
N8 Al2 Al1 . 3_565 45.19(11)
N2 Al2 Al1 3_565 3_565 133.74(12)
N1 Al2 Al1 3_565 3_565 46.11(11)
Al1 Al2 Al1 3_564 3_565 179.10(8)
N4 Al2 Sr2 4_554 . 143.60(11)
N8 Al2 Sr2 . . 51.74(9)
N2 Al2 Sr2 3_565 . 70.33(11)
N1 Al2 Sr2 3_565 . 95.86(10)
Al1 Al2 Sr2 3_564 . 109.48(5)
Al1 Al2 Sr2 3_565 . 71.41(4)
N4 Al2 Eu1 4_554 3_565 78.90(10)
N8 Al2 Eu1 . 3_565 111.80(10)
N2 Al2 Eu1 3_565 3_565 124.23(10)
N1 Al2 Eu1 3_565 3_565 41.72(9)
Al1 Al2 Eu1 3_564 3_565 106.54(5)
Al1 Al2 Eu1 3_565 3_565 72.59(4)
Sr2 Al2 Eu1 . 3_565 137.29(3)
N4 Al2 Sr1 4_554 3_565 78.90(10)
N8 Al2 Sr1 . 3_565 111.80(10)
N2 Al2 Sr1 3_565 3_565 124.23(10)
N1 Al2 Sr1 3_565 3_565 41.72(9)
Al1 Al2 Sr1 3_564 3_565 106.54(5)
Al1 Al2 Sr1 3_565 3_565 72.59(4)
Sr2 Al2 Sr1 . 3_565 137.29(3)
Eu1 Al2 Sr1 3_565 3_565 0
Si8 N1 Al2 . 3_465 119.42(18)
Si8 N1 Al1 . . 120.70(19)
Al2 N1 Al1 3_465 . 89.21(12)
Si8 N1 Sr1 . . 101.95(11)
Al2 N1 Sr1 3_465 . 110.37(14)
Al1 N1 Sr1 . . 115.57(14)
Si1 N2 Al2 . 3_465 124.94(18)
Si1 N2 Al1 . 1_554 119.78(19)
Al2 N2 Al1 3_465 1_554 87.30(12)
Si1 N2 Sr2 . 3_465 96.08(12)
Al2 N2 Sr2 3_465 3_465 79.33(12)
Al1 N2 Sr2 1_554 3_465 142.71(12)
Si7 N3 Si3 . 2_664 112.76(16)
Si7 N3 Si3 . . 125.17(17)
Si3 N3 Si3 2_664 . 121.96(16)
Si7 N3 Sr1 . . 94.73(12)
Si3 N3 Sr1 2_664 . 86.81(11)
Si3 N3 Sr1 . . 91.65(11)
Si7 N3 Sr1 . 2_664 118.93(13)
Si3 N3 Sr1 2_664 2_664 74.72(10)
Si3 N3 Sr1 . 2_664 74.96(10)
Sr1 N3 Sr1 . 2_664 145.68(10)
Al2 N4 Si4 4_545 . 139.3(2)
Al2 N4 Al1 4_545 2_564 88.58(12)
Si4 N4 Al1 . 2_564 128.42(19)
Si1 N5 Si8 1_556 . 113.06(15)
Si1 N5 Si7 1_556 2_665 125.99(17)
Si8 N5 Si7 . 2_665 118.54(16)
Si1 N5 Sr2 1_556 . 123.03(13)
Si8 N5 Sr2 . . 74.99(10)
Si7 N5 Sr2 2_665 . 85.82(11)
Si1 N6 Si5 3_566 2_665 117.94(17)
Si1 N6 Si2 3_566 . 122.40(17)
Si5 N6 Si2 2_665 . 119.66(17)
Si1 N6 Sr2 3_566 . 107.97(12)
Si5 N6 Sr2 2_665 . 83.20(10)
Si2 N6 Sr2 . . 80.03(10)
Si5 N7 Si2 2_664 . 127.12(17)
Si5 N7 Si6 2_664 2_665 112.03(15)
Si2 N7 Si6 . 2_665 117.24(16)
Si5 N7 Sr2 2_664 . 95.17(11)
Si2 N7 Sr2 . . 90.58(11)
Si6 N7 Sr2 2_665 . 104.19(12)
Si2 N8 Al2 3_465 . 128.9(2)
Si2 N8 Al1 3_465 3_565 132.4(2)
Al2 N8 Al1 . 3_565 90.55(12)
Si2 N8 Sr2 3_465 . 98.00(11)
Al2 N8 Sr2 . . 97.78(12)
Al1 N8 Sr2 3_565 . 102.00(12)
Si4 N9 Si4 2_565 . 123.38(17)
Si4 N9 Si6 2_565 1_556 117.09(17)
Si4 N9 Si6 . 1_556 119.26(16)
Si4 N9 Sr1 2_565 . 116.68(13)
Si4 N9 Sr1 . . 81.83(11)
Si6 N9 Sr1 1_556 . 76.55(10)
Si4 N10 Si6 2_665 2_665 128.17(17)
Si4 N10 Si5 2_665 2_665 116.01(16)
Si6 N10 Si5 2_665 2_665 112.76(16)
Si4 N10 Eu1 2_665 2_665 100.55(12)
Si6 N10 Eu1 2_665 2_665 90.78(11)
Si5 N10 Eu1 2_665 2_665 95.87(12)
Si4 N10 Sr1 2_665 2_665 100.55(12)
Si6 N10 Sr1 2_665 2_665 90.78(11)
Si5 N10 Sr1 2_665 2_665 95.87(12)
Eu1 N10 Sr1 2_665 2_665 0
Si7 N11 Si8 2_664 . 121.93(16)
Si7 N11 Si3 2_664 . 112.89(16)
Si8 N11 Si3 . . 125.11(17)
Si7 N11 Sr2 2_664 . 91.36(11)
Si8 N11 Sr2 . . 80.62(10)
Si3 N11 Sr2 . . 101.42(12)
Si7 N11 Sr1 2_664 . 116.75(13)
Si8 N11 Sr1 . . 77.57(10)
Si3 N11 Sr1 . . 76.13(9)
Sr2 N11 Sr1 . . 150.72(11)
Si5 N12 Si7 . . 159.7(2)
Si5 N12 Eu2 . 2_664 98.60(13)
Si7 N12 Eu2 . 2_664 100.82(13)
Si5 N12 Sr2 . 2_664 98.60(13)
Si7 N12 Sr2 . 2_664 100.82(13)
Eu2 N12 Sr2 2_664 2_664 0
Si5 N12 Eu2 . 2_665 87.18(12)
Si7 N12 Eu2 . 2_665 87.43(12)
Eu2 N12 Eu2 2_664 2_665 122.62(10)
Sr2 N12 Eu2 2_664 2_665 122.62(10)
Si5 N12 Sr2 . 2_665 87.18(12)
Si7 N12 Sr2 . 2_665 87.43(12)
Eu2 N12 Sr2 2_664 2_665 122.6
Sr2 N12 Sr2 2_664 2_665 122.62(10)
Eu2 N12 Sr2 2_665 2_665 0
Si5 N12 Sr1 . . 81.18(10)
Si7 N12 Sr1 . . 83.29(10)
Eu2 N12 Sr1 2_664 . 122.73(11)
Sr2 N12 Sr1 2_664 . 122.73(11)
Eu2 N12 Sr1 2_665 . 114.60(10)
Sr2 N12 Sr1 2_665 . 114.60(10)
Si3 N13 Si6 2_664 . 152.42(18)
Si3 N13 Eu1 2_664 1_554 99.71(14)
Si6 N13 Eu1 . 1_554 97.99(14)
Si3 N13 Sr1 2_664 1_554 99.71(14)
Si6 N13 Sr1 . 1_554 97.99(14)
Eu1 N13 Sr1 1_554 1_554 0
Si3 N13 Sr1 2_664 . 89.43(13)
Si6 N13 Sr1 . . 90.00(13)
Eu1 N13 Sr1 1_554 . 141.0
Sr1 N13 Sr1 1_554 . 140.96(10)
Si1 N14 Si2 . 3_465 121.27(16)
Si1 N14 Si8 . . 111.08(15)
Si2 N14 Si8 3_465 . 125.31(16)
Si1 N14 Sr2 . . 122.04(14)
Si2 N14 Sr2 3_465 . 88.29(11)
Si8 N14 Sr2 . . 76.31(10)

loop_
_geom_bond_atom_site_label_1
_geom_bond_atom_site_label_2
_geom_bond_site_symmetry_2
_geom_bond_distance
Sr1 N1 . 2.503(3)
Sr1 N13 1_556 2.564(4)
Sr1 N10 2_664 2.623(3)
Sr1 N13 . 2.686(3)
Sr1 N3 . 2.720(3)
Sr1 N12 . 3.130(3)
Sr1 Si3 2_664 3.1748(10)
Sr1 Si6 . 3.1897(11)
Sr1 N9 . 3.195(3)
Sr1 N11 . 3.239(3)
Sr1 Si6 1_556 3.2808(11)
Sr1 N3 2_665 3.293(3)
Sr2 N12 2_665 2.644(3)
Sr2 N8 . 2.705(3)
Sr2 N7 . 2.707(3)
Sr2 N11 . 2.829(3)
Sr2 N14 . 2.973(3)
Sr2 N12 2_664 2.994(3)
Sr2 N5 . 3.034(3)
Sr2 N6 . 3.053(3)
Sr2 Si8 . 3.0891(8)
Sr2 Si2 . 3.2505(8)
Sr2 N2 3_565 3.270(3)
Sr2 Si5 2_665 3.3379(10)
Si1 N14 . 1.742(3)
Si1 N6 3_464 1.744(3)
Si1 N2 . 1.745(3)
Si1 N5 1_554 1.751(3)
Si2 N8 3_565 1.736(3)
Si2 N6 . 1.762(3)
Si2 N14 3_565 1.764(3)
Si2 N7 . 1.772(3)
Si2 Sr2 3_565 3.4108(8)
Si2 Eu2 3_565 3.4108(8)
Si3 N13 2_665 1.720(3)
Si3 N3 2_665 1.795(3)
Si3 N11 . 1.807(3)
Si3 N3 . 1.807(3)
Si3 Eu1 2_665 3.1748(10)
Si3 Sr1 2_665 3.1748(10)
Si3 Sr1 2_664 3.3201(11)
Si3 Eu1 2_664 3.3201(11)
Si4 N4 . 1.729(3)
Si4 N9 2_564 1.758(3)
Si4 N9 . 1.765(3)
Si4 N10 2_664 1.771(3)
Si5 N12 . 1.680(3)
Si5 N6 2_664 1.758(3)
Si5 N7 2_665 1.762(3)
Si5 N10 2_664 1.781(3)
Si5 Sr2 2_664 3.3379(10)
Si5 Eu2 2_664 3.3379(10)
Si5 Eu2 2_665 3.3605(10)
Si5 Sr2 2_665 3.3605(10)
Si6 N13 . 1.721(3)
Si6 N10 2_664 1.780(3)
Si6 N9 1_554 1.796(3)
Si6 N7 2_664 1.797(3)
Si6 Eu1 1_554 3.2808(11)
Si6 Sr1 1_554 3.2808(11)
Si6 Eu2 2_664 3.5975(8)
Si6 Sr2 2_664 3.5975(8)
Si7 N12 . 1.694(3)
Si7 N5 2_664 1.765(3)
Si7 N11 2_665 1.771(3)
Si7 N3 . 1.794(3)
Si7 Eu2 2_665 3.3733(11)
Si7 Sr2 2_665 3.3733(11)
Si7 Eu2 2_664 3.3972(11)
Si7 Sr2 2_664 3.3972(11)
Si8 N1 . 1.760(3)
Si8 N5 . 1.762(3)
Si8 N11 . 1.785(3)
Si8 N14 . 1.799(3)
Al1 N8 3_465 1.776(3)
Al1 N4 2_565 1.779(3)
Al1 N2 1_556 1.788(3)
Al1 N1 . 1.804(3)
Al1 Al2 3_466 2.4450(13)
Al1 Al2 3_465 2.5034(13)
Al1 Sr2 3_465 3.5309(11)
Al1 Eu2 3_465 3.5309(11)
Al2 N4 4_554 1.722(3)
Al2 N8 . 1.747(3)
Al2 N2 3_565 1.754(3)
Al2 N1 3_565 1.760(3)
Al2 Al1 3_564 2.4450(13)
Al2 Al1 3_565 2.5035(13)
Al2 Eu1 3_565 3.5260(11)
Al2 Sr1 3_565 3.5260(11)
N1 Al2 3_465 1.760(3)
N2 Al2 3_465 1.754(3)
N2 Al1 1_554 1.788(3)
N2 Sr2 3_465 3.270(3)
N3 Si3 2_664 1.795(3)
N3 Sr1 2_664 3.293(3)
N4 Al2 4_545 1.722(3)
N4 Al1 2_564 1.779(3)
N5 Si1 1_556 1.751(3)
N5 Si7 2_665 1.765(3)
N6 Si1 3_566 1.744(3)
N6 Si5 2_665 1.758(3)
N7 Si5 2_664 1.762(3)
N7 Si6 2_665 1.797(3)
N8 Si2 3_465 1.736(3)
N8 Al1 3_565 1.776(3)
N9 Si4 2_565 1.758(3)
N9 Si6 1_556 1.796(3)
N10 Si4 2_665 1.772(3)
N10 Si6 2_665 1.780(3)
N10 Si5 2_665 1.781(3)
N10 Eu1 2_665 2.623(3)
N10 Sr1 2_665 2.623(3)
N11 Si7 2_664 1.771(3)
N12 Eu2 2_664 2.644(3)
N12 Sr2 2_664 2.644(3)
N12 Eu2 2_665 2.994(3)
N12 Sr2 2_665 2.994(3)
N13 Si3 2_664 1.720(3)
N13 Eu1 1_554 2.564(4)
N13 Sr1 1_554 2.564(4)
N14 Si2 3_465 1.764(3)
